data_4341751
loop_
_publ_author_name
'Liu, Ting'
'Gao, Su-Mei'
'Xu, Long-Yang'
'Zhao, Jiong-Peng'
'Liu, Fu-Chen'
'Hu, Hai-Liang'
'Kang, Zhen-Hui'

_publ_section_title
;
 Design and Synthesis of Stable Cobalt-Based Weak Ferromagnetic Framework
 with Large Spin Canting Angle.
;
_journal_name_full 'Inorganic chemistry'
_journal_page_first 141202093155003
_journal_paper_doi 10.1021/ic502177k
_journal_year 2014
_chemical_formula_sum 'C6 H8 Co N2 O6'
_chemical_formula_weight 263.07
_chemical_name_systematic
; 
 ? 
;
_space_group_IT_number 19
_symmetry_cell_setting orthorhombic
_symmetry_space_group_name_Hall 'P 2ac 2ab'
_symmetry_space_group_name_H-M 'P 21 21 21'
_atom_sites_solution_hydrogens geom
_atom_sites_solution_primary direct
_atom_sites_solution_secondary difmap
_audit_creation_method SHELXL-97
_cell_angle_alpha 90.00
_cell_angle_beta 90.00
_cell_angle_gamma 90.00
_cell_formula_units_Z 4
_cell_length_a 8.9199(18)
_cell_length_b 9.4566(19)
_cell_length_c 10.414(2)
_cell_measurement_reflns_used 8451
_cell_measurement_temperature 293(2)
_cell_measurement_theta_max 28.0
_cell_measurement_theta_min 3.0
_cell_volume 878.4(3)
_computing_cell_refinement 'Bruker XSCANS'
_computing_data_collection 'Bruker XSCANS'
_computing_data_reduction 'Bruker SHELXTL'
_computing_molecular_graphics 'Bruker SHELXTL'
_computing_publication_material 'Bruker SHELXTL'
_computing_structure_refinement 'SHELXL-97 (Sheldrick, 1997)'
_computing_structure_solution 'SHELXS-97 (Sheldrick, 1990)'
_diffrn_ambient_temperature 293(2)
_diffrn_measured_fraction_theta_full 0.993
_diffrn_measured_fraction_theta_max 0.993
_diffrn_measurement_device_type 'Bruker P4'
_diffrn_measurement_method '\w scans'
_diffrn_radiation_monochromator graphite
_diffrn_radiation_source 'fine-focus sealed tube'
_diffrn_radiation_type MoK\a
_diffrn_radiation_wavelength 0.71073
_diffrn_reflns_av_R_equivalents 0.1199
_diffrn_reflns_av_sigmaI/netI 0.0847
_diffrn_reflns_limit_h_max 10
_diffrn_reflns_limit_h_min -10
_diffrn_reflns_limit_k_max 11
_diffrn_reflns_limit_k_min -11
_diffrn_reflns_limit_l_max 12
_diffrn_reflns_limit_l_min -12
_diffrn_reflns_number 7476
_diffrn_reflns_theta_full 25.01
_diffrn_reflns_theta_max 25.01
_diffrn_reflns_theta_min 3.01
_exptl_absorpt_coefficient_mu 1.966
_exptl_absorpt_correction_type none
_exptl_crystal_colour red
_exptl_crystal_density_diffrn 1.989
_exptl_crystal_density_method 'not measured'
_exptl_crystal_description block
_exptl_crystal_F_000 532
_exptl_crystal_size_max 0.30
_exptl_crystal_size_mid 0.28
_exptl_crystal_size_min 0.25
_refine_diff_density_max 2.250
_refine_diff_density_min -1.071
_refine_diff_density_rms 0.226
_refine_ls_abs_structure_details 'Flack H D (1983), Acta Cryst. A39, 876-881'
_refine_ls_abs_structure_Flack 0.10(7)
_refine_ls_extinction_method none
_refine_ls_goodness_of_fit_ref 1.396
_refine_ls_hydrogen_treatment mixed
_refine_ls_matrix_type full
_refine_ls_number_parameters 136
_refine_ls_number_reflns 1545
_refine_ls_number_restraints 0
_refine_ls_restrained_S_all 1.396
_refine_ls_R_factor_all 0.0937
_refine_ls_R_factor_gt 0.0885
_refine_ls_shift/su_max 0.873
_refine_ls_shift/su_mean 0.010
_refine_ls_structure_factor_coef Fsqd
_refine_ls_weighting_details 'calc w=1/[\s^2^(Fo^2^)+(0.1000P)^2^+0.0000P] where P=(Fo^2^+2Fc^2^)/3'
_refine_ls_weighting_scheme calc
_refine_ls_wR_factor_gt 0.2134
_refine_ls_wR_factor_ref 0.2164
_reflns_number_gt 1436
_reflns_number_total 1545
_reflns_threshold_expression >2sigma(I)
_cod_data_source_file ic502177k_si_002.cif
_cod_data_source_block 4
_cod_depositor_comments
;
The following automatic conversions were performed:

'_symmetry_cell_setting' value 'Orthorhombic' changed to
'orthorhombic' according to
/home/saulius/struct/COD-crude-data--automatic-downloads/rss-feeds/ACS/lib/dictionaries/cif_core.dic
dictionary named 'cif_core.dic' version 2.4.2 from 2011-04-26.

Automatic conversion script
Id: cif_fix_values 2935 2014-11-11 08:27:57Z andrius 
;
_cod_original_sg_symbol_H-M P2(1)2(1)2(1)
_cod_database_code 4341751

loop_
_symmetry_equiv_pos_as_xyz
'x, y, z'
'-x+1/2, -y, z+1/2'
'x+1/2, -y+1/2, -z'
'-x, y+1/2, -z+1/2'

loop_
_atom_site_label
_atom_site_type_symbol
_atom_site_fract_x
_atom_site_fract_y
_atom_site_fract_z
_atom_site_U_iso_or_equiv
_atom_site_adp_type
_atom_site_occupancy
_atom_site_symmetry_multiplicity
_atom_site_calc_flag
_atom_site_refinement_flags
Co1 Co -0.20244(14) -0.44619(14) -0.72601(13) 0.0200(5) Uani 1 1 d .
O1 O -0.0687(11) -0.6095(9) -0.6704(9) 0.046(3) Uani 1 1 d .
O2 O 0.0470(11) -0.8098(10) -0.6943(8) 0.044(2) Uani 1 1 d .
O3 O -0.2215(8) -0.5194(7) -0.9154(7) 0.0265(17) Uani 1 1 d .
O4 O -0.1441(9) -0.3531(8) -0.5518(7) 0.0308(19) Uani 1 1 d .
N1 N -0.3864(10) -0.6005(9) -0.7210(10) 0.026(2) Uani 1 1 d .
N2 N -0.3814(11) -0.2915(11) -0.7488(10) 0.034(3) Uani 1 1 d .
C1 C 0.0048(14) -0.6937(12) -0.7230(12) 0.033(3) Uani 1 1 d .
H1A H 0.0373 -0.6647 -0.8036 0.040 Uiso 1 1 calc R
C2 C -0.3244(11) -0.6022(11) -0.9418(9) 0.023(3) Uani 1 1 d .
C3 C -0.4185(13) -0.6549(13) -0.8296(10) 0.023(2) Uani 1 1 d .
C4 C -0.4615(15) -0.2486(12) -0.6505(11) 0.032(3) Uani 1 1 d .
H4A H -0.4390 -0.2800 -0.5681 0.038 Uiso 1 1 calc R
C5 C -0.4118(15) -0.2389(13) -0.8647(10) 0.033(3) Uani 1 1 d .
H5A H -0.3540 -0.2672 -0.9345 0.040 Uiso 1 1 calc R
C6 C -0.4723(15) -0.6429(15) -0.6160(11) 0.040(3) Uani 1 1 d .
H6A H -0.4524 -0.6075 -0.5344 0.048 Uiso 1 1 calc R
O1W O -0.205(2) -0.927(2) -0.930(2) 0.168(9) Uani 1 1 d .
O2W O -0.249(3) -0.929(2) -0.648(2) 0.187(10) Uani 1 1 d .

loop_
_atom_site_aniso_label
_atom_site_aniso_U_11
_atom_site_aniso_U_22
_atom_site_aniso_U_33
_atom_site_aniso_U_23
_atom_site_aniso_U_13
_atom_site_aniso_U_12
Co1 0.0258(8) 0.0225(7) 0.0117(7) -0.0001(6) 0.0004(5) -0.0010(7)
O1 0.061(6) 0.051(6) 0.026(4) -0.009(4) -0.018(4) 0.033(5)
O2 0.055(5) 0.053(6) 0.023(5) 0.011(4) 0.012(4) 0.033(5)
O3 0.027(4) 0.030(4) 0.023(4) -0.002(3) 0.008(3) -0.009(4)
O4 0.039(5) 0.035(4) 0.018(4) 0.002(4) -0.003(3) -0.017(4)
N1 0.032(5) 0.029(5) 0.016(4) 0.010(4) 0.001(5) -0.002(4)
N2 0.031(5) 0.038(6) 0.033(7) 0.000(5) 0.009(5) 0.006(4)
C1 0.045(7) 0.032(7) 0.022(5) 0.008(6) 0.000(6) 0.003(6)
C2 0.024(6) 0.046(7) 0.000(5) 0.002(4) 0.004(4) 0.004(5)
C3 0.032(6) 0.034(6) 0.004(5) -0.002(4) 0.011(4) 0.001(5)
C4 0.045(7) 0.031(6) 0.018(6) 0.005(5) 0.002(5) 0.007(6)
C5 0.055(9) 0.038(7) 0.007(5) -0.001(5) 0.010(5) 0.021(6)
C6 0.042(8) 0.060(8) 0.018(6) -0.005(6) 0.009(5) -0.006(7)
O1W 0.119(14) 0.20(2) 0.18(2) -0.073(18) -0.047(14) 0.028(17)
O2W 0.21(2) 0.20(2) 0.14(2) -0.067(18) 0.043(17) -0.04(2)

loop_
_atom_type_symbol
_atom_type_description
_atom_type_scat_dispersion_real
_atom_type_scat_dispersion_imag
_atom_type_scat_source
C C 0.0033 0.0016 'International Tables Vol C Tables 4.2.6.8 and 6.1.1.4'
H H 0.0000 0.0000 'International Tables Vol C Tables 4.2.6.8 and 6.1.1.4'
Co Co 0.3494 0.9721 'International Tables Vol C Tables 4.2.6.8 and 6.1.1.4'
N N 0.0061 0.0033 'International Tables Vol C Tables 4.2.6.8 and 6.1.1.4'
O O 0.0106 0.0060 'International Tables Vol C Tables 4.2.6.8 and 6.1.1.4'

loop_
_geom_angle_atom_site_label_1
_geom_angle_atom_site_label_2
_geom_angle_atom_site_label_3
_geom_angle
_geom_angle_site_symmetry_1
_geom_angle_site_symmetry_3
O1 Co1 O2 101.2(4) . 4_553
O1 Co1 O4 85.8(3) . .
O2 Co1 O4 85.3(3) 4_553 .
O1 Co1 O3 93.7(3) . .
O2 Co1 O3 83.3(3) 4_553 .
O4 Co1 O3 168.3(3) . .
O1 Co1 N2 165.9(4) . .
O2 Co1 N2 91.6(4) 4_553 .
O4 Co1 N2 89.7(4) . .
O3 Co1 N2 93.4(3) . .
O1 Co1 N1 85.8(4) . .
O2 Co1 N1 157.6(3) 4_553 .
O4 Co1 N1 116.5(3) . .
O3 Co1 N1 75.1(3) . .
N2 Co1 N1 84.3(3) . .
C1 O1 Co1 135.5(8) . .
C1 O2 Co1 133.0(9) . 4_543
C2 O3 Co1 118.5(6) . .
C2 O4 Co1 126.7(7) 2_445 .
C3 N1 C6 117.1(10) . .
C3 N1 Co1 114.5(7) . .
C6 N1 Co1 128.3(9) . .
C4 N2 C5 118.7(10) . .
C4 N2 Co1 121.5(8) . .
C5 N2 Co1 119.9(7) . .
O1 C1 O2 133.1(12) . .
O1 C1 H1A 113.4 . .
O2 C1 H1A 113.4 . .
O3 C2 O4 125.6(9) . 2_444
O3 C2 C3 116.5(9) . .
O4 C2 C3 117.9(9) 2_444 .
N1 C3 C4 123.8(10) . 4_443
N1 C3 C2 115.1(10) . .
C4 C3 C2 120.9(10) 4_443 .
N2 C4 C3 119.7(10) . 4_453
N2 C4 H4A 120.2 . .
C3 C4 H4A 120.2 4_453 .
N2 C5 C6 121.7(10) . 4_453
N2 C5 H5A 119.2 . .
C6 C5 H5A 119.2 4_453 .
C5 C6 N1 118.9(11) 4_443 .
C5 C6 H6A 120.6 4_443 .
N1 C6 H6A 120.6 . .

loop_
_geom_bond_atom_site_label_1
_geom_bond_atom_site_label_2
_geom_bond_distance
_geom_bond_site_symmetry_2
Co1 O1 2.036(8) .
Co1 O2 2.068(8) 4_553
Co1 O4 2.083(7) .
Co1 O3 2.097(8) .
Co1 N2 2.178(10) .
Co1 N1 2.196(9) .
O1 C1 1.168(14) .
O2 C1 1.198(13) .
O2 Co1 2.068(8) 4_543
O3 C2 1.237(12) .
O4 C2 1.253(12) 2_445
N1 C3 1.275(15) .
N1 C6 1.395(16) .
N2 C4 1.313(15) .
N2 C5 1.334(15) .
C1 H1A 0.9300 .
C2 O4 1.253(12) 2_444
C2 C3 1.522(14) .
C3 C4 1.405(17) 4_443
C4 C3 1.405(17) 4_453
C4 H4A 0.9300 .
C5 C6 1.391(18) 4_453
C5 H5A 0.9300 .
C6 C5 1.391(18) 4_443
C6 H6A 0.9300 .
